data_4038774
loop_
_publ_author_name
'Geng, Xinyu'
'Liu, Siyuan'
'Wang, Wenyao'
'Qu, Jingping'
'Wang, Baomin'

_publ_section_title
;
 <i>tert</i>-Amino Effect-Promoted Rearrangement of Aryl Isothiocyanate: A
 Versatile Approach to Benzimidazothiazepines and Benzimidazothioethers.
;
_journal_issue 19
_journal_name_full 'The Journal of organic chemistry'
_journal_page_first 12635
_journal_page_last 12643
_journal_paper_doi 10.1021/acs.joc.0c01806
_journal_volume 85
_journal_year 2020
_chemical_formula_sum 'C11 H12 N2 S'
_chemical_formula_weight 204.29
_space_group_crystal_system triclinic
_space_group_IT_number 2
_space_group_name_Hall '-P 1'
_space_group_name_H-M_alt 'P -1'
_atom_sites_solution_hydrogens geom
_audit_creation_method SHELXL-2014/7
_cell_angle_alpha 89.0396(17)
_cell_angle_beta 72.6274(16)
_cell_angle_gamma 80.7426(17)
_cell_formula_units_Z 2
_cell_length_a 6.5847(7)
_cell_length_b 8.4285(9)
_cell_length_c 9.4274(11)
_cell_measurement_reflns_used 8370
_cell_measurement_temperature 173(2)
_cell_measurement_theta_max 27.36
_cell_measurement_theta_min 2.45
_cell_volume 492.57(9)
_computing_cell_refinement 'Bruker SAINT'
_computing_data_collection 'Bruker APEX2'
_computing_data_reduction 'Bruker SAINT'
_computing_molecular_graphics 'Bruker SHELXTL'
_computing_publication_material 'Bruker SHELXTL'
_computing_structure_refinement 'SHELXL-2014/7 (Sheldrick, 2014)'
_computing_structure_solution 'SHELXS-97 (Sheldrick 2008)'
_diffrn_ambient_temperature 173(2)
_diffrn_measured_fraction_theta_full 0.996
_diffrn_measured_fraction_theta_max 0.996
_diffrn_measurement_device_type 'Bruker APEX-II CCD'
_diffrn_measurement_method '\f and \w scans'
_diffrn_radiation_type MoK\a
_diffrn_radiation_wavelength 0.71073
_diffrn_reflns_av_R_equivalents 0.0411
_diffrn_reflns_av_unetI/netI 0.0272
_diffrn_reflns_Laue_measured_fraction_full 0.996
_diffrn_reflns_Laue_measured_fraction_max 0.996
_diffrn_reflns_limit_h_max 7
_diffrn_reflns_limit_h_min -7
_diffrn_reflns_limit_k_max 10
_diffrn_reflns_limit_k_min -10
_diffrn_reflns_limit_l_max 11
_diffrn_reflns_limit_l_min -11
_diffrn_reflns_number 9526
_diffrn_reflns_point_group_measured_fraction_full 0.996
_diffrn_reflns_point_group_measured_fraction_max 0.996
_diffrn_reflns_theta_full 24.994
_diffrn_reflns_theta_max 24.994
_diffrn_reflns_theta_min 2.450
_exptl_absorpt_coefficient_mu 0.286
_exptl_absorpt_correction_type none
_exptl_crystal_colour colorless
_exptl_crystal_density_diffrn 1.377
_exptl_crystal_description needle
_exptl_crystal_F_000 216
_exptl_crystal_size_max 0.360
_exptl_crystal_size_mid 0.040
_exptl_crystal_size_min 0.040
_exptl_transmission_factor_max 0.7456
_exptl_transmission_factor_min 0.5917
_refine_diff_density_max 0.310
_refine_diff_density_min -0.252
_refine_diff_density_rms 0.045
_refine_ls_extinction_method none
_refine_ls_goodness_of_fit_ref 1.002
_refine_ls_hydrogen_treatment 'riding mode'
_refine_ls_matrix_type full
_refine_ls_number_parameters 127
_refine_ls_number_reflns 1725
_refine_ls_number_restraints 0
_refine_ls_restrained_S_all 1.002
_refine_ls_R_factor_all 0.0342
_refine_ls_R_factor_gt 0.0303
_refine_ls_shift/su_max 0.001
_refine_ls_shift/su_mean 0.000
_refine_ls_structure_factor_coef Fsqd
_refine_ls_weighting_details 'w=1/[\s^2^(Fo^2^)+(0.0365P)^2^+0.3392P] where P=(Fo^2^+2Fc^2^)/3'
_refine_ls_weighting_scheme calc
_refine_ls_wR_factor_gt 0.0791
_refine_ls_wR_factor_ref 0.0815
_reflns_Friedel_coverage 0.000
_reflns_number_gt 1590
_reflns_number_total 1725
_reflns_threshold_expression 'I > 2\s(I)'
_cod_data_source_file jo0c01806_si_002.cif
_cod_data_source_block 1
_cod_depositor_comments 'Adding full bibliography for 4038774.cif.'
_cod_database_code 4038774
_shelx_shelxl_version_number 2014/7
_shelx_space_group_comment
;
The symmetry employed for this shelxl refinement is uniquely defined
by the following loop, which should always be used as a source of
symmetry information in preference to the above space-group names.
They are only intended as comments.
;
_shelx_estimated_absorpt_t_min 0.904
_shelx_estimated_absorpt_t_max 0.989

loop_
_space_group_symop_operation_xyz
'x, y, z'
'-x, -y, -z'

loop_
_atom_site_label
_atom_site_type_symbol
_atom_site_fract_x
_atom_site_fract_y
_atom_site_fract_z
_atom_site_U_iso_or_equiv
_atom_site_adp_type
_atom_site_occupancy
_atom_site_site_symmetry_order
_atom_site_calc_flag
_atom_site_refinement_flags_posn
_atom_site_refinement_flags_adp
_atom_site_refinement_flags_occupancy
_atom_site_disorder_assembly
_atom_site_disorder_group
S1 S 0.25623(6) 0.77713(5) 0.20915(4) 0.02344(15) Uani 1 1 d . . . . .
N1 N 0.6429(2) 0.78347(15) -0.00169(14) 0.0184(3) Uani 1 1 d . . . . .
N2 N 0.3552(2) 0.81990(15) -0.08878(15) 0.0206(3) Uani 1 1 d . . . . .
C3 C 0.7683(2) 0.75986(19) 0.10359(18) 0.0215(3) Uani 1 1 d . . . . .
H3A H 0.7046 0.8411 0.1860 0.026 Uiso 1 1 calc R U . . .
H3B H 0.9173 0.7778 0.0527 0.026 Uiso 1 1 calc R U . . .
C4 C 0.3705(3) 0.57667(19) 0.25197(19) 0.0254(4) Uani 1 1 d . . . . .
H4A H 0.2612 0.5360 0.3348 0.030 Uiso 1 1 calc R U . . .
H4B H 0.3994 0.5042 0.1642 0.030 Uiso 1 1 calc R U . . .
C5 C 0.4240(2) 0.79406(18) 0.02879(17) 0.0189(3) Uani 1 1 d . . . . .
C6 C 0.9333(2) 0.79935(19) -0.24659(18) 0.0224(4) Uani 1 1 d . . . . .
H6A H 1.0542 0.7838 -0.2097 0.027 Uiso 1 1 calc R U . . .
C7 C 0.7765(3) 0.5924(2) 0.16815(18) 0.0244(4) Uani 1 1 d . . . . .
H7A H 0.7979 0.5126 0.0870 0.029 Uiso 1 1 calc R U . . .
H7B H 0.9039 0.5700 0.2050 0.029 Uiso 1 1 calc R U . . .
C8 C 0.7227(2) 0.80325(17) -0.15319(17) 0.0183(3) Uani 1 1 d . . . . .
C9 C 0.9548(3) 0.8195(2) -0.39602(18) 0.0264(4) Uani 1 1 d . . . . .
H9A H 1.0949 0.8171 -0.4639 0.032 Uiso 1 1 calc R U . . .
C10 C 0.5773(3) 0.5672(2) 0.29452(18) 0.0262(4) Uani 1 1 d . . . . .
H10A H 0.5533 0.6491 0.3744 0.031 Uiso 1 1 calc R U . . .
H10B H 0.6075 0.4604 0.3360 0.031 Uiso 1 1 calc R U . . .
C11 C 0.5418(2) 0.82727(18) -0.20498(17) 0.0194(3) Uani 1 1 d . . . . .
C12 C 0.5687(3) 0.84865(19) -0.35702(18) 0.0239(4) Uani 1 1 d . . . . .
H12A H 0.4484 0.8662 -0.3945 0.029 Uiso 1 1 calc R U . . .
C13 C 0.7764(3) 0.8433(2) -0.45023(18) 0.0269(4) Uani 1 1 d . . . . .
H13A H 0.7987 0.8560 -0.5538 0.032 Uiso 1 1 calc R U . . .

loop_
_atom_site_aniso_label
_atom_site_aniso_U_11
_atom_site_aniso_U_22
_atom_site_aniso_U_33
_atom_site_aniso_U_23
_atom_site_aniso_U_13
_atom_site_aniso_U_12
S1 0.0187(2) 0.0249(2) 0.0223(2) 0.00125(16) 0.00017(16) -0.00296(16)
N1 0.0163(6) 0.0199(7) 0.0192(7) 0.0039(5) -0.0047(5) -0.0052(5)
N2 0.0177(6) 0.0199(7) 0.0239(7) 0.0017(5) -0.0062(5) -0.0032(5)
C3 0.0206(8) 0.0243(8) 0.0228(8) 0.0054(6) -0.0093(6) -0.0080(6)
C4 0.0262(9) 0.0229(8) 0.0250(8) 0.0050(7) -0.0022(7) -0.0090(7)
C5 0.0172(7) 0.0158(7) 0.0224(8) 0.0010(6) -0.0033(6) -0.0036(6)
C6 0.0182(8) 0.0218(8) 0.0258(9) 0.0032(6) -0.0042(6) -0.0042(6)
C7 0.0229(8) 0.0238(8) 0.0274(9) 0.0063(7) -0.0092(7) -0.0041(6)
C8 0.0205(8) 0.0143(7) 0.0194(8) 0.0015(6) -0.0045(6) -0.0041(6)
C9 0.0236(8) 0.0264(9) 0.0248(9) 0.0016(7) 0.0003(7) -0.0056(7)
C10 0.0311(9) 0.0233(8) 0.0242(8) 0.0073(7) -0.0073(7) -0.0072(7)
C11 0.0197(8) 0.0147(7) 0.0235(8) 0.0010(6) -0.0059(6) -0.0032(6)
C12 0.0273(9) 0.0229(8) 0.0246(9) 0.0029(6) -0.0116(7) -0.0059(7)
C13 0.0347(9) 0.0265(9) 0.0190(8) 0.0023(7) -0.0057(7) -0.0082(7)

loop_
_atom_type_symbol
_atom_type_description
_atom_type_scat_dispersion_real
_atom_type_scat_dispersion_imag
_atom_type_scat_source
C C 0.0033 0.0016 'International Tables Vol C Tables 4.2.6.8 and 6.1.1.4'
H H 0.0000 0.0000 'International Tables Vol C Tables 4.2.6.8 and 6.1.1.4'
N N 0.0061 0.0033 'International Tables Vol C Tables 4.2.6.8 and 6.1.1.4'
S S 0.1246 0.1234 'International Tables Vol C Tables 4.2.6.8 and 6.1.1.4'

loop_
_geom_angle_atom_site_label_1
_geom_angle_atom_site_label_2
_geom_angle_atom_site_label_3
_geom_angle
_geom_angle_site_symmetry_1
_geom_angle_site_symmetry_3
_geom_angle_publ_flag
C5 S1 C4 100.46(7) . . ?
C5 N1 C8 106.08(12) . . ?
C5 N1 C3 127.52(13) . . ?
C8 N1 C3 126.38(12) . . ?
C5 N2 C11 104.07(12) . . ?
N1 C3 C7 113.23(12) . . ?
C10 C4 S1 115.25(11) . . ?
N2 C5 N1 113.95(13) . . ?
N2 C5 S1 124.29(12) . . ?
N1 C5 S1 121.76(12) . . ?
C9 C6 C8 115.94(15) . . ?
C10 C7 C3 115.41(14) . . ?
N1 C8 C6 131.56(14) . . ?
N1 C8 C11 105.40(13) . . ?
C6 C8 C11 123.02(14) . . ?
C6 C9 C13 121.99(15) . . ?
C7 C10 C4 115.41(14) . . ?
N2 C11 C12 129.77(14) . . ?
N2 C11 C8 110.49(13) . . ?
C12 C11 C8 119.71(14) . . ?
C13 C12 C11 117.62(15) . . ?
C12 C13 C9 121.72(15) . . ?

loop_
_geom_bond_atom_site_label_1
_geom_bond_atom_site_label_2
_geom_bond_distance
_geom_bond_site_symmetry_2
_geom_bond_publ_flag
S1 C5 1.7473(15) . ?
S1 C4 1.8256(17) . ?
N1 C5 1.371(2) . ?
N1 C8 1.384(2) . ?
N1 C3 1.4616(19) . ?
N2 C5 1.320(2) . ?
N2 C11 1.390(2) . ?
C3 C7 1.527(2) . ?
C4 C10 1.521(2) . ?
C6 C9 1.383(2) . ?
C6 C8 1.398(2) . ?
C7 C10 1.527(2) . ?
C8 C11 1.402(2) . ?
C9 C13 1.400(2) . ?
C11 C12 1.403(2) . ?
C12 C13 1.381(2) . ?
